data_4035445
loop_
_publ_author_name
'Wang, Kuang-Yu'
'Liu, Dong-Dong'
'Sun, Tian-Wen'
'Lu, Yong'
'Zhang, Su-Lei'
'Li, Yuan-He'
'Han, Yi-Xin'
'Liu, Hao-Yuan'
'Peng, Cheng'
'Wang, Qin-Yang'
'Chen, Jia-Hua'
'Yang, Zhen'

_publ_section_title
;
 Asymmetric Total Synthesis of Lancifodilactone G Acetate. 2. Final Phase
 and Completion of the Total Synthesis.
;
_journal_issue 13
_journal_name_full 'The Journal of organic chemistry'
_journal_page_first 6907
_journal_page_last 6923
_journal_paper_doi 10.1021/acs.joc.7b02917
_journal_volume 83
_journal_year 2018
_chemical_formula_moiety 'C40 H56 O10 Si'
_chemical_formula_sum 'C40 H56 O10 Si'
_chemical_formula_weight 724.93
_space_group_crystal_system triclinic
_space_group_IT_number 2
_space_group_name_Hall '-P 1'
_space_group_name_H-M_alt 'P -1'
_atom_sites_solution_hydrogens geom
_atom_sites_solution_primary iterative
_audit_creation_date 2015-09-19
_audit_creation_method
;
Olex2 1.2
(compiled 2014.11.28 svn.r3106 for OlexSys, GUI svn.r4998)
;
_cell_angle_alpha 69.177(6)
_cell_angle_beta 77.656(5)
_cell_angle_gamma 85.101(5)
_cell_formula_units_Z 2
_cell_length_a 8.5380(5)
_cell_length_b 14.3233(9)
_cell_length_c 19.3139(12)
_cell_measurement_reflns_used 1795
_cell_measurement_temperature 180.00(10)
_cell_measurement_theta_max 21.8720
_cell_measurement_theta_min 3.5730
_cell_volume 2156.5(2)
_computing_cell_refinement
;
CrysAlisPro, Agilent Technologies,
Version 1.171.36.32 (release 02-08-2013 CrysAlis171 .NET)
(compiled Aug  2 2013,16:46:58)
;
_computing_data_collection
;
CrysAlisPro, Agilent Technologies,
Version 1.171.36.32 (release 02-08-2013 CrysAlis171 .NET)
(compiled Aug  2 2013,16:46:58)
;
_computing_data_reduction
;
CrysAlisPro, Agilent Technologies,
Version 1.171.36.32 (release 02-08-2013 CrysAlis171 .NET)
(compiled Aug  2 2013,16:46:58)
;
_computing_molecular_graphics 'Olex2 (Dolomanov et al., 2009)'
_computing_publication_material 'Olex2 (Dolomanov et al., 2009)'
_computing_structure_refinement 'ShelXL (Sheldrick, 2008)'
_computing_structure_solution
;
Superflip (Palatinus & Chapuis, 2007;Palatinus & van der Lee, 2008;
Palatinus et al., 2012)
;
_diffrn_ambient_temperature 180.00(10)
_diffrn_detector_area_resol_mean 10.3914
_diffrn_measured_fraction_theta_full 0.972
_diffrn_measured_fraction_theta_max 0.806
_diffrn_measurement_details
;
#__ type_ start__ end____ width___ exp.time_
  1 omega  -20.00   53.00   1.0000    5.0000
omega____ theta____ kappa____ phi______ frames
    -       10.5454  -99.0000  120.0000 73

#__ type_ start__ end____ width___ exp.time_
  2 omega  -15.00   84.00   1.0000    5.0000
omega____ theta____ kappa____ phi______ frames
    -       10.5454   57.0000    0.0000 99

#__ type_ start__ end____ width___ exp.time_
  3 omega  -56.00   37.00   1.0000    5.0000
omega____ theta____ kappa____ phi______ frames
    -       10.5454  -57.0000 -150.0000 93
;
_diffrn_measurement_device_type 'SuperNova, Dual, Cu at zero, Atlas'
_diffrn_measurement_method '\w scans'
_diffrn_orient_matrix_UB_11 0.0589885000
_diffrn_orient_matrix_UB_12 -0.0239472000
_diffrn_orient_matrix_UB_13 -0.0200692000
_diffrn_orient_matrix_UB_21 -0.0150171000
_diffrn_orient_matrix_UB_22 0.0349337000
_diffrn_orient_matrix_UB_23 -0.0346886000
_diffrn_orient_matrix_UB_31 0.0593937000
_diffrn_orient_matrix_UB_32 0.0318350000
_diffrn_orient_matrix_UB_33 -0.0001408000
_diffrn_radiation_monochromator mirror
_diffrn_radiation_type MoK\a
_diffrn_radiation_wavelength 0.71073
_diffrn_reflns_av_R_equivalents 0.0759
_diffrn_reflns_av_unetI/netI 0.1975
_diffrn_reflns_Laue_measured_fraction_full 0.972
_diffrn_reflns_Laue_measured_fraction_max 0.806
_diffrn_reflns_limit_h_max 9
_diffrn_reflns_limit_h_min -10
_diffrn_reflns_limit_k_max 19
_diffrn_reflns_limit_k_min -14
_diffrn_reflns_limit_l_max 24
_diffrn_reflns_limit_l_min -22
_diffrn_reflns_number 14630
_diffrn_reflns_point_group_measured_fraction_full 0.972
_diffrn_reflns_point_group_measured_fraction_max 0.806
_diffrn_reflns_theta_full 25.242
_diffrn_reflns_theta_max 29.043
_diffrn_reflns_theta_min 3.443
_diffrn_source 'SuperNova (Mo) X-ray Source'
_exptl_absorpt_coefficient_mu 0.105
_exptl_absorpt_correction_T_max 1.00000
_exptl_absorpt_correction_T_min 0.72902
_exptl_absorpt_correction_type multi-scan
_exptl_absorpt_process_details
;
CrysAlisPro, Agilent Technologies,
Version 1.171.36.32 (release 02-08-2013 CrysAlis171 .NET)
(compiled Aug  2 2013,16:46:58)
Empirical absorption correction using spherical harmonics,
 implemented in SCALE3 ABSPACK scaling algorithm.
;
_exptl_crystal_colour
;
;
_exptl_crystal_density_diffrn 1.116
_exptl_crystal_description
;
;
_exptl_crystal_F_000 780
_exptl_crystal_size_max 0.1
_exptl_crystal_size_mid 0.05
_exptl_crystal_size_min 0.05
_platon_squeeze_details
;
;
_refine_diff_density_max 1.071
_refine_diff_density_min -0.291
_refine_diff_density_rms 0.060
_refine_ls_extinction_method none
_refine_ls_goodness_of_fit_ref 1.003
_refine_ls_hydrogen_treatment constr
_refine_ls_matrix_type full
_refine_ls_number_parameters 470
_refine_ls_number_reflns 9294
_refine_ls_number_restraints 12
_refine_ls_restrained_S_all 1.007
_refine_ls_R_factor_all 0.2379
_refine_ls_R_factor_gt 0.0971
_refine_ls_shift/su_max 0.000
_refine_ls_shift/su_mean 0.000
_refine_ls_structure_factor_coef Fsqd
_refine_ls_weighting_details 'w=1/[\s^2^(Fo^2^)+(0.0835P)^2^] where P=(Fo^2^+2Fc^2^)/3'
_refine_ls_weighting_scheme calc
_refine_ls_wR_factor_gt 0.1751
_refine_ls_wR_factor_ref 0.2499
_reflns_Friedel_coverage 0.000
_reflns_number_gt 3603
_reflns_number_total 9294
_reflns_threshold_expression 'I > 2\s(I)'
_cod_data_source_file jo7b02917_si_005.cif
_cod_data_source_block exp_5731-sr
_cod_database_code 4035445
_shelxl_version_number 2014-3
_chemical_oxdiff_formula 'C30 H48 O10 Si1'
_shelx_space_group_comment
;
The symmetry employed for this shelxl refinement is uniquely defined
by the following loop, which should always be used as a source of
symmetry information in preference to the above space-group names.
They are only intended as comments.
;
_shelx_estimated_absorpt_t_max 0.995
_shelx_estimated_absorpt_t_min 0.990
_reflns_odcompleteness_completeness 99.28
_reflns_odcompleteness_iscentric 1
_reflns_odcompleteness_theta 25.97
_olex2_refinement_description
;
1. Fixed Uiso
 At 1.2 times of:
  All C(H) groups, All C(H,H) groups
 At 1.5 times of:
  All C(H,H,H) groups, All O(H) groups
2. Uiso/Uaniso restraints and constraints
Uanis(C13) \\sim Ueq: with sigma of 0.008 and sigma for terminal atoms of 0.2
Uanis(C33) \\sim Ueq: with sigma of 0.1 and sigma for terminal atoms of 0.008
Uanis(C33) \\sim Ueq: with sigma of 0.1 and sigma for terminal atoms of 0.008
3.a Ternary CH refined with riding coordinates:
 C9(H9), C10(H10), C13(H13), C15(H15), C17(H17), C18(H18), C21(H21)
3.b Secondary CH2 refined with riding coordinates:
 C3(H3A,H3B), C5(H5A,H5B), C6(H6A,H6B), C12(H12A,H12B), C19(H19A,H19B),
 C20(H20A,H20B), C24(H24A,H24B), C34(H34A,H34B)
3.c Aromatic/amide H refined with riding coordinates:
 C36(H36), C37(H37), C38(H38), C39(H39), C40(H40)
3.d Idealised Me refined as rotating group:
 C23(H23A,H23B,H23C), C25(H25A,H25B,H25C), C26(H26A,H26B,H26C), C28(H28A,H28B,
 H28C), C29(H29A,H29B,H29C), C30(H30A,H30B,H30C), C31(H31A,H31B,H31C), C32(H32A,
 H32B,H32C), C33(H33A,H33B,H33C)
3.e Idealised tetrahedral OH refined as rotating group:
 O3(H3)
;
_olex2_submission_special_instructions 'No special instructions were received'

loop_
_space_group_symop_operation_xyz
'x, y, z'
'-x, -y, -z'

loop_
_atom_site_label
_atom_site_type_symbol
_atom_site_fract_x
_atom_site_fract_y
_atom_site_fract_z
_atom_site_U_iso_or_equiv
_atom_site_adp_type
_atom_site_occupancy
_atom_site_site_symmetry_order
_atom_site_calc_flag
_atom_site_refinement_flags_posn
_atom_site_refinement_flags_adp
C1 C 0.5760(6) 0.3547(3) 0.4914(3) 0.0334(11) Uani 1 1 d . .
C2 C 0.4103(5) 0.3116(3) 0.5300(2) 0.0317(10) Uani 1 1 d . .
C3 C 0.3205(5) 0.3813(3) 0.5699(2) 0.0328(10) Uani 1 1 d . .
H3A H 0.2905 0.4422 0.5305 0.039 Uiso 1 1 calc R .
H3B H 0.3973 0.4018 0.5935 0.039 Uiso 1 1 calc R .
C4 C 0.1695(5) 0.3444(3) 0.6305(2) 0.0331(10) Uani 1 1 d . .
C5 C 0.1045(5) 0.4336(3) 0.6544(2) 0.0363(11) Uani 1 1 d . .
H5A H 0.1968 0.4677 0.6580 0.044 Uiso 1 1 calc R .
H5B H 0.0548 0.4810 0.6134 0.044 Uiso 1 1 calc R .
C6 C -0.0170(5) 0.4131(3) 0.7279(3) 0.0409(12) Uani 1 1 d . .
H6A H -0.1134 0.3844 0.7227 0.049 Uiso 1 1 calc R .
H6B H -0.0495 0.4780 0.7344 0.049 Uiso 1 1 calc R .
C7 C 0.0357(6) 0.3430(3) 0.8008(3) 0.0445(12) Uani 1 1 d . .
C8 C 0.2071(6) 0.3556(4) 0.8074(3) 0.0504(13) Uani 1 1 d . .
C9 C 0.2836(6) 0.2559(4) 0.8422(3) 0.0567(14) Uani 1 1 d . .
H9 H 0.3683 0.2429 0.8020 0.068 Uiso 1 1 calc R .
C10 C 0.1481(6) 0.1790(4) 0.8641(3) 0.0543(14) Uani 1 1 d . .
H10 H 0.0945 0.1634 0.9182 0.065 Uiso 1 1 calc R .
C11 C 0.1855(6) 0.0849(4) 0.8467(3) 0.0598(16) Uani 1 1 d . .
C12 C 0.3344(7) 0.0239(4) 0.8638(4) 0.082(2) Uani 1 1 d . .
H12A H 0.4052 0.0218 0.8165 0.099 Uiso 1 1 calc R .
H12B H 0.3944 0.0534 0.8894 0.099 Uiso 1 1 calc R .
C13 C 0.2832(7) -0.0730(4) 0.9113(4) 0.083(2) Uani 1 1 d . U
H13 H 0.2957 -0.0950 0.8667 0.099 Uiso 1 1 calc R .
C14 C 0.1075(7) -0.0751(4) 0.9221(3) 0.0535(14) Uani 1 1 d . .
C15 C 0.0315(6) 0.2324(3) 0.8125(3) 0.0438(12) Uani 1 1 d . .
H15 H -0.0793 0.2057 0.8355 0.053 Uiso 1 1 calc R .
C16 C 0.1006(5) 0.2045(3) 0.7427(3) 0.0371(11) Uani 1 1 d . .
C17 C -0.0130(5) 0.2041(3) 0.6919(3) 0.0383(12) Uani 1 1 d . .
H17 H 0.0009 0.1394 0.6823 0.046 Uiso 1 1 calc R .
C18 C 0.0383(5) 0.2903(3) 0.6159(3) 0.0357(11) Uani 1 1 d . .
H18 H -0.0551 0.3372 0.6076 0.043 Uiso 1 1 calc R .
C19 C 0.0772(5) 0.2491(3) 0.5514(3) 0.0402(11) Uani 1 1 d . .
H19A H 0.1466 0.1892 0.5665 0.048 Uiso 1 1 calc R .
H19B H -0.0241 0.2268 0.5454 0.048 Uiso 1 1 calc R .
C20 C 0.1589(5) 0.3190(3) 0.4753(3) 0.0418(12) Uani 1 1 d . .
H20A H 0.1287 0.3888 0.4711 0.050 Uiso 1 1 calc R .
H20B H 0.1219 0.3049 0.4348 0.050 Uiso 1 1 calc R .
C21 C 0.3412(5) 0.3070(3) 0.4647(2) 0.0357(11) Uani 1 1 d . .
H21 H 0.3674 0.2390 0.4616 0.043 Uiso 1 1 calc R .
C22 C 0.4401(5) 0.3816(3) 0.3933(3) 0.0350(11) Uani 1 1 d . .
C23 C 0.3662(6) 0.4853(3) 0.3618(3) 0.0482(13) Uani 1 1 d . .
H23A H 0.3377 0.5146 0.4017 0.072 Uiso 1 1 calc GR .
H23B H 0.2696 0.4796 0.3439 0.072 Uiso 1 1 calc GR .
H23C H 0.4438 0.5281 0.3198 0.072 Uiso 1 1 calc GR .
C24 C 0.4935(6) 0.3410(3) 0.3291(3) 0.0422(12) Uani 1 1 d . .
H24A H 0.3991 0.3350 0.3088 0.051 Uiso 1 1 calc R .
H24B H 0.5689 0.3884 0.2879 0.051 Uiso 1 1 calc R .
C25 C 0.7758(7) 0.1994(5) 0.2337(3) 0.0747(18) Uani 1 1 d . .
H25A H 0.7180 0.1394 0.2409 0.112 Uiso 1 1 calc GR .
H25B H 0.8893 0.1920 0.2128 0.112 Uiso 1 1 calc GR .
H25C H 0.7303 0.2577 0.1987 0.112 Uiso 1 1 calc GR .
C26 C 0.8954(6) 0.3158(4) 0.3150(4) 0.0676(17) Uani 1 1 d . .
H26A H 0.8647 0.3794 0.2796 0.101 Uiso 1 1 calc GR .
H26B H 1.0053 0.2979 0.2958 0.101 Uiso 1 1 calc GR .
H26C H 0.8896 0.3222 0.3643 0.101 Uiso 1 1 calc GR .
C27 C 0.7898(6) 0.0975(3) 0.4016(3) 0.0484(13) Uani 1 1 d . .
C28 C 0.9600(6) 0.0580(4) 0.3847(4) 0.0672(17) Uani 1 1 d . .
H28A H 1.0370 0.1075 0.3807 0.101 Uiso 1 1 calc GR .
H28B H 0.9773 0.0455 0.3369 0.101 Uiso 1 1 calc GR .
H28C H 0.9750 -0.0044 0.4255 0.101 Uiso 1 1 calc GR .
C29 C 0.7593(7) 0.1131(4) 0.4776(3) 0.0643(16) Uani 1 1 d . .
H29A H 0.6484 0.1358 0.4891 0.096 Uiso 1 1 calc GR .
H29B H 0.8330 0.1634 0.4753 0.096 Uiso 1 1 calc GR .
H29C H 0.7769 0.0499 0.5172 0.096 Uiso 1 1 calc GR .
C30 C 0.6725(6) 0.0169(3) 0.4088(4) 0.0652(17) Uani 1 1 d . .
H30A H 0.6866 -0.0436 0.4515 0.098 Uiso 1 1 calc GR .
H30B H 0.6943 0.0013 0.3622 0.098 Uiso 1 1 calc GR .
H30C H 0.5621 0.0418 0.4174 0.098 Uiso 1 1 calc GR .
C31 C -0.0725(7) 0.3618(4) 0.8690(3) 0.0643(16) Uani 1 1 d . .
H31A H -0.0398 0.3175 0.9155 0.096 Uiso 1 1 calc GR .
H31B H -0.1841 0.3485 0.8705 0.096 Uiso 1 1 calc GR .
H31C H -0.0629 0.4315 0.8645 0.096 Uiso 1 1 calc GR .
C32 C 0.3642(8) 0.2516(5) 0.9080(4) 0.090(2) Uani 1 1 d . .
H32A H 0.4419 0.3057 0.8904 0.135 Uiso 1 1 calc GR .
H32B H 0.4194 0.1872 0.9255 0.135 Uiso 1 1 calc GR .
H32C H 0.2822 0.2592 0.9497 0.135 Uiso 1 1 calc GR .
C33 C 0.3637(11) -0.1578(6) 0.9492(6) 0.134(3) Uani 1 1 d . U
H33A H 0.4386 -0.1809 0.9124 0.201 Uiso 1 1 calc GR .
H33B H 0.2862 -0.2104 0.9802 0.201 Uiso 1 1 calc GR .
H33C H 0.4233 -0.1419 0.9816 0.201 Uiso 1 1 calc GR .
C34 C -0.2904(6) 0.1729(3) 0.7028(3) 0.0475(13) Uani 1 1 d . .
H34A H -0.2677 0.1993 0.6469 0.057 Uiso 1 1 calc R .
H34B H -0.3985 0.1968 0.7204 0.057 Uiso 1 1 calc R .
C35 C -0.2900(6) 0.0612(3) 0.7294(3) 0.0478(13) Uani 1 1 d . .
C36 C -0.2336(6) 0.0036(4) 0.7936(3) 0.0554(15) Uani 1 1 d . .
H36 H -0.1900 0.0353 0.8208 0.067 Uiso 1 1 calc R .
C37 C -0.2397(6) -0.0995(4) 0.8188(3) 0.0642(16) Uani 1 1 d . .
H37 H -0.1987 -0.1378 0.8626 0.077 Uiso 1 1 calc R .
C38 C -0.3048(7) -0.1470(4) 0.7811(4) 0.0695(18) Uani 1 1 d . .
H38 H -0.3107 -0.2178 0.7989 0.083 Uiso 1 1 calc R .
C39 C -0.3613(6) -0.0899(4) 0.7171(4) 0.0643(17) Uani 1 1 d . .
H39 H -0.4059 -0.1220 0.6905 0.077 Uiso 1 1 calc R .
C40 C -0.3542(6) 0.0128(4) 0.6909(3) 0.0518(14) Uani 1 1 d . .
H40 H -0.3933 0.0507 0.6465 0.062 Uiso 1 1 calc R .
O1 O 0.5876(3) 0.39563(19) 0.41626(17) 0.0383(8) Uani 1 1 d . .
O2 O 0.6863(4) 0.3570(2) 0.52044(18) 0.0412(8) Uani 1 1 d . .
O3 O 0.4313(3) 0.21430(18) 0.58240(17) 0.0385(8) Uani 1 1 d . .
H3 H 0.3820 0.2108 0.6258 0.058 Uiso 1 1 calc GR .
O4 O 0.2290(3) 0.26908(18) 0.69359(16) 0.0367(8) Uani 1 1 d . .
O5 O 0.1765(4) 0.1103(2) 0.77015(19) 0.0496(9) Uani 1 1 d . .
O6 O 0.0537(4) 0.0159(3) 0.8906(2) 0.0716(12) Uani 1 1 d . .
O7 O 0.0185(5) -0.1442(3) 0.9559(2) 0.0685(11) Uani 1 1 d . .
O8 O 0.2714(5) 0.4354(3) 0.7893(2) 0.0661(11) Uani 1 1 d . .
O9 O -0.1748(4) 0.2114(2) 0.72939(18) 0.0448(8) Uani 1 1 d . .
O10 O 0.5691(4) 0.24674(19) 0.35358(17) 0.0425(8) Uani 1 1 d . .
Si1 Si 0.75645(16) 0.21653(9) 0.32521(8) 0.0444(4) Uani 1 1 d . .

loop_
_atom_site_aniso_label
_atom_site_aniso_U_11
_atom_site_aniso_U_22
_atom_site_aniso_U_33
_atom_site_aniso_U_23
_atom_site_aniso_U_13
_atom_site_aniso_U_12
C1 0.037(3) 0.023(2) 0.040(3) -0.0078(19) -0.013(2) -0.0016(18)
C2 0.032(3) 0.028(2) 0.034(3) -0.0079(19) -0.011(2) 0.0012(17)
C3 0.033(3) 0.030(2) 0.034(3) -0.0072(18) -0.010(2) -0.0016(18)
C4 0.036(3) 0.031(2) 0.030(3) -0.0075(19) -0.008(2) -0.0024(18)
C5 0.044(3) 0.029(2) 0.035(3) -0.0066(19) -0.013(2) 0.0021(19)
C6 0.039(3) 0.039(2) 0.048(3) -0.020(2) -0.007(2) -0.001(2)
C7 0.043(3) 0.051(3) 0.037(3) -0.014(2) -0.005(2) -0.005(2)
C8 0.054(3) 0.061(3) 0.037(3) -0.015(2) -0.011(3) -0.004(3)
C9 0.046(3) 0.081(4) 0.039(3) -0.007(3) -0.018(3) -0.012(3)
C10 0.047(3) 0.064(3) 0.038(3) 0.003(2) -0.010(2) -0.010(3)
C11 0.044(3) 0.057(3) 0.057(4) 0.010(3) -0.014(3) -0.006(3)
C12 0.055(4) 0.074(4) 0.087(5) 0.015(3) -0.023(3) 0.002(3)
C13 0.066(4) 0.057(3) 0.104(5) -0.007(3) -0.010(3) 0.003(3)
C14 0.062(4) 0.056(3) 0.033(3) -0.008(3) 0.002(3) -0.015(3)
C15 0.034(3) 0.052(3) 0.038(3) -0.007(2) -0.006(2) -0.005(2)
C16 0.031(3) 0.029(2) 0.043(3) -0.001(2) -0.007(2) -0.0044(19)
C17 0.035(3) 0.034(2) 0.043(3) -0.012(2) -0.001(2) -0.0027(19)
C18 0.031(3) 0.031(2) 0.044(3) -0.010(2) -0.010(2) 0.0025(18)
C19 0.030(3) 0.052(3) 0.046(3) -0.022(2) -0.013(2) -0.003(2)
C20 0.033(3) 0.055(3) 0.045(3) -0.021(2) -0.014(2) -0.002(2)
C21 0.038(3) 0.034(2) 0.040(3) -0.017(2) -0.011(2) 0.0033(18)
C22 0.030(3) 0.040(2) 0.037(3) -0.012(2) -0.015(2) 0.0028(19)
C23 0.052(3) 0.046(3) 0.043(3) -0.011(2) -0.011(2) 0.006(2)
C24 0.041(3) 0.047(3) 0.039(3) -0.014(2) -0.011(2) -0.001(2)
C25 0.059(4) 0.108(5) 0.069(4) -0.049(4) -0.008(3) 0.003(3)
C26 0.043(3) 0.064(3) 0.092(5) -0.025(3) -0.004(3) -0.011(3)
C27 0.040(3) 0.048(3) 0.062(4) -0.026(3) -0.009(3) -0.003(2)
C28 0.049(3) 0.063(3) 0.086(5) -0.027(3) -0.006(3) 0.007(3)
C29 0.068(4) 0.061(3) 0.067(4) -0.020(3) -0.027(3) 0.011(3)
C30 0.052(3) 0.046(3) 0.099(5) -0.026(3) -0.015(3) -0.002(2)
C31 0.073(4) 0.074(3) 0.045(3) -0.023(3) -0.006(3) -0.003(3)
C32 0.082(5) 0.110(5) 0.080(5) -0.015(4) -0.046(4) -0.017(4)
C33 0.125(6) 0.122(5) 0.122(6) 0.004(4) -0.037(5) 0.002(5)
C34 0.031(3) 0.059(3) 0.051(3) -0.016(2) -0.008(2) -0.006(2)
C35 0.034(3) 0.054(3) 0.050(3) -0.010(3) -0.003(2) -0.013(2)
C36 0.046(3) 0.056(3) 0.058(4) -0.010(3) -0.007(3) -0.019(2)
C37 0.055(4) 0.061(4) 0.062(4) 0.001(3) -0.011(3) -0.018(3)
C38 0.051(4) 0.055(3) 0.093(5) -0.011(3) -0.015(4) -0.010(3)
C39 0.042(3) 0.060(4) 0.093(5) -0.032(3) -0.007(3) -0.010(3)
C40 0.040(3) 0.066(3) 0.051(3) -0.022(3) -0.008(3) -0.004(2)
O1 0.0399(19) 0.0408(16) 0.0345(19) -0.0099(14) -0.0118(15) -0.0055(13)
O2 0.0355(19) 0.0461(17) 0.045(2) -0.0157(15) -0.0134(16) -0.0019(14)
O3 0.041(2) 0.0277(15) 0.0411(19) -0.0061(13) -0.0081(15) 0.0018(12)
O4 0.0319(17) 0.0329(15) 0.0386(18) -0.0024(13) -0.0098(14) -0.0018(12)
O5 0.047(2) 0.0348(17) 0.052(2) 0.0032(15) -0.0100(17) 0.0038(14)
O6 0.047(2) 0.063(2) 0.070(3) 0.0230(19) -0.014(2) -0.0146(19)
O7 0.072(3) 0.066(2) 0.056(2) -0.0109(19) 0.001(2) -0.020(2)
O8 0.072(3) 0.070(2) 0.058(2) -0.0150(19) -0.019(2) -0.023(2)
O9 0.0345(19) 0.0529(18) 0.046(2) -0.0169(15) -0.0034(16) -0.0067(14)
O10 0.045(2) 0.0387(17) 0.047(2) -0.0198(15) -0.0096(16) 0.0013(14)
Si1 0.0391(8) 0.0478(8) 0.0509(9) -0.0230(6) -0.0078(7) -0.0018(6)

loop_
_atom_type_symbol
_atom_type_description
_atom_type_scat_dispersion_real
_atom_type_scat_dispersion_imag
_atom_type_scat_source
C C 0.0033 0.0016 'International Tables Vol C Tables 4.2.6.8 and 6.1.1.4'
H H 0.0000 0.0000 'International Tables Vol C Tables 4.2.6.8 and 6.1.1.4'
O O 0.0106 0.0060 'International Tables Vol C Tables 4.2.6.8 and 6.1.1.4'
Si Si 0.0817 0.0704 'International Tables Vol C Tables 4.2.6.8 and 6.1.1.4'

loop_
_geom_angle_atom_site_label_1
_geom_angle_atom_site_label_2
_geom_angle_atom_site_label_3
_geom_angle
O1 C1 C2 111.0(4)
O2 C1 C2 127.8(4)
O2 C1 O1 121.1(4)
C1 C2 C3 107.6(3)
C1 C2 C21 102.9(3)
C21 C2 C3 115.0(4)
O3 C2 C1 107.5(3)
O3 C2 C3 111.6(3)
O3 C2 C21 111.4(3)
C2 C3 H3A 107.4
C2 C3 H3B 107.4
C2 C3 C4 119.6(3)
H3A C3 H3B 107.0
C4 C3 H3A 107.4
C4 C3 H3B 107.4
C3 C4 C18 120.3(4)
C5 C4 C3 106.0(3)
C5 C4 C18 112.8(4)
O4 C4 C3 104.2(3)
O4 C4 C5 108.5(4)
O4 C4 C18 104.3(3)
C4 C5 H5A 107.8
C4 C5 H5B 107.8
H5A C5 H5B 107.2
C6 C5 C4 117.8(3)
C6 C5 H5A 107.8
C6 C5 H5B 107.8
C5 C6 H6A 108.0
C5 C6 H6B 108.0
C5 C6 C7 117.3(4)
H6A C6 H6B 107.2
C7 C6 H6A 108.0
C7 C6 H6B 108.0
C8 C7 C6 116.1(4)
C8 C7 C31 105.7(4)
C15 C7 C6 114.5(4)
C15 C7 C8 102.3(4)
C15 C7 C31 108.7(4)
C31 C7 C6 109.0(4)
C9 C8 C7 111.0(4)
O8 C8 C7 124.6(5)
O8 C8 C9 124.4(5)
C8 C9 H9 107.9
C8 C9 C10 104.8(4)
C8 C9 C32 113.3(5)
C10 C9 H9 107.9
C32 C9 H9 107.9
C32 C9 C10 114.8(4)
C9 C10 H10 110.4
C11 C10 C9 118.8(5)
C11 C10 H10 110.4
C11 C10 C15 102.4(5)
C15 C10 C9 103.9(4)
C15 C10 H10 110.4
C10 C11 C12 121.6(5)
O5 C11 C10 105.7(4)
O5 C11 C12 111.1(5)
O5 C11 O6 106.4(4)
O6 C11 C10 107.0(4)
O6 C11 C12 104.1(4)
C11 C12 H12A 110.4
C11 C12 H12B 110.4
H12A C12 H12B 108.6
C13 C12 C11 106.7(5)
C13 C12 H12A 110.4
C13 C12 H12B 110.4
C12 C13 H13 90.9
C12 C13 C14 108.0(5)
C14 C13 H13 90.9
C33 C13 C12 132.8(6)
C33 C13 H13 90.9
C33 C13 C14 119.0(6)
O6 C14 C13 109.1(4)
O7 C14 C13 129.0(5)
O7 C14 O6 121.8(5)
C7 C15 C10 107.3(4)
C7 C15 H15 110.8
C7 C15 C16 115.3(3)
C10 C15 H15 110.8
C10 C15 C16 101.4(4)
C16 C15 H15 110.8
C17 C16 C15 117.9(4)
O4 C16 C15 112.1(3)
O4 C16 C17 105.0(3)
O5 C16 C15 105.3(4)
O5 C16 C17 111.9(3)
O5 C16 O4 104.0(3)
C16 C17 H17 108.6
C16 C17 C18 107.0(3)
C18 C17 H17 108.6
O9 C17 C16 109.3(4)
O9 C17 H17 108.6
O9 C17 C18 114.4(4)
C4 C18 C17 104.0(4)
C4 C18 H18 107.8
C17 C18 H18 107.8
C19 C18 C4 119.3(3)
C19 C18 C17 109.7(3)
C19 C18 H18 107.8
C18 C19 H19A 108.1
C18 C19 H19B 108.1
H19A C19 H19B 107.3
C20 C19 C18 116.8(3)
C20 C19 H19A 108.1
C20 C19 H19B 108.1
C19 C20 H20A 109.4
C19 C20 H20B 109.4
C19 C20 C21 111.2(4)
H20A C20 H20B 108.0
C21 C20 H20A 109.4
C21 C20 H20B 109.4
C2 C21 C20 114.3(4)
C2 C21 H21 106.7
C2 C21 C22 105.1(3)
C20 C21 H21 106.7
C20 C21 C22 116.6(4)
C22 C21 H21 106.7
C23 C22 C21 116.8(4)
C24 C22 C21 113.4(3)
C24 C22 C23 108.3(4)
O1 C22 C21 104.7(3)
O1 C22 C23 106.8(3)
O1 C22 C24 106.0(3)
C22 C23 H23A 109.5
C22 C23 H23B 109.5
C22 C23 H23C 109.5
H23A C23 H23B 109.5
H23A C23 H23C 109.5
H23B C23 H23C 109.5
C22 C24 H24A 109.3
C22 C24 H24B 109.3
H24A C24 H24B 108.0
O10 C24 C22 111.4(4)
O10 C24 H24A 109.3
O10 C24 H24B 109.3
H25A C25 H25B 109.5
H25A C25 H25C 109.5
H25B C25 H25C 109.5
Si1 C25 H25A 109.5
Si1 C25 H25B 109.5
Si1 C25 H25C 109.5
H26A C26 H26B 109.5
H26A C26 H26C 109.5
H26B C26 H26C 109.5
Si1 C26 H26A 109.5
Si1 C26 H26B 109.5
Si1 C26 H26C 109.5
C28 C27 C29 109.9(5)
C28 C27 C30 107.9(4)
C28 C27 Si1 110.8(3)
C29 C27 C30 107.2(4)
C29 C27 Si1 110.4(3)
C30 C27 Si1 110.6(4)
C27 C28 H28A 109.5
C27 C28 H28B 109.5
C27 C28 H28C 109.5
H28A C28 H28B 109.5
H28A C28 H28C 109.5
H28B C28 H28C 109.5
C27 C29 H29A 109.5
C27 C29 H29B 109.5
C27 C29 H29C 109.5
H29A C29 H29B 109.5
H29A C29 H29C 109.5
H29B C29 H29C 109.5
C27 C30 H30A 109.5
C27 C30 H30B 109.5
C27 C30 H30C 109.5
H30A C30 H30B 109.5
H30A C30 H30C 109.5
H30B C30 H30C 109.5
C7 C31 H31A 109.5
C7 C31 H31B 109.5
C7 C31 H31C 109.5
H31A C31 H31B 109.5
H31A C31 H31C 109.5
H31B C31 H31C 109.5
C9 C32 H32A 109.5
C9 C32 H32B 109.5
C9 C32 H32C 109.5
H32A C32 H32B 109.5
H32A C32 H32C 109.5
H32B C32 H32C 109.5
C13 C33 H33A 109.5
C13 C33 H33B 109.5
C13 C33 H33C 109.5
H33A C33 H33B 109.5
H33A C33 H33C 109.5
H33B C33 H33C 109.5
H34A C34 H34B 107.8
C35 C34 H34A 109.0
C35 C34 H34B 109.0
O9 C34 H34A 109.0
O9 C34 H34B 109.0
O9 C34 C35 112.9(4)
C36 C35 C34 121.9(5)
C36 C35 C40 118.3(5)
C40 C35 C34 119.8(5)
C35 C36 H36 119.5
C35 C36 C37 121.0(5)
C37 C36 H36 119.5
C36 C37 H37 119.7
C38 C37 C36 120.6(6)
C38 C37 H37 119.7
C37 C38 H38 120.7
C37 C38 C39 118.7(6)
C39 C38 H38 120.7
C38 C39 H39 119.3
C40 C39 C38 121.3(6)
C40 C39 H39 119.3
C35 C40 H40 119.9
C39 C40 C35 120.2(6)
C39 C40 H40 119.9
C1 O1 C22 111.7(3)
C2 O3 H3 109.5
C16 O4 C4 109.8(3)
C11 O5 C16 111.5(4)
C14 O6 C11 111.4(4)
C17 O9 C34 113.8(3)
C24 O10 Si1 127.8(3)
C25 Si1 C26 109.5(3)
C25 Si1 C27 112.0(3)
C26 Si1 C27 111.8(3)
O10 Si1 C25 109.1(2)
O10 Si1 C26 110.8(2)
O10 Si1 C27 103.50(19)

loop_
_geom_bond_atom_site_label_1
_geom_bond_atom_site_label_2
_geom_bond_distance
C1 C2 1.520(6)
C1 O1 1.343(5)
C1 O2 1.203(5)
C2 C3 1.529(6)
C2 C21 1.527(6)
C2 O3 1.425(5)
C3 H3A 0.9900
C3 H3B 0.9900
C3 C4 1.530(5)
C4 C5 1.529(6)
C4 C18 1.541(6)
C4 O4 1.464(5)
C5 H5A 0.9900
C5 H5B 0.9900
C5 C6 1.518(6)
C6 H6A 0.9900
C6 H6B 0.9900
C6 C7 1.544(7)
C7 C8 1.526(7)
C7 C15 1.521(6)
C7 C31 1.533(7)
C8 C9 1.504(7)
C8 O8 1.213(5)
C9 H9 1.0000
C9 C10 1.551(7)
C9 C32 1.551(8)
C10 H10 1.0000
C10 C11 1.495(8)
C10 C15 1.523(7)
C11 C12 1.507(8)
C11 O5 1.409(7)
C11 O6 1.466(5)
C12 H12A 0.9900
C12 H12B 0.9900
C12 C13 1.409(7)
C13 H13 1.0000
C13 C14 1.471(8)
C13 C33 1.387(10)
C14 O6 1.317(6)
C14 O7 1.200(5)
C15 H15 1.0000
C15 C16 1.526(7)
C16 C17 1.522(7)
C16 O4 1.436(4)
C16 O5 1.418(5)
C17 H17 1.0000
C17 C18 1.548(6)
C17 O9 1.430(5)
C18 H18 1.0000
C18 C19 1.525(6)
C19 H19A 0.9900
C19 H19B 0.9900
C19 C20 1.512(6)
C20 H20A 0.9900
C20 H20B 0.9900
C20 C21 1.529(6)
C21 H21 1.0000
C21 C22 1.538(6)
C22 C23 1.528(6)
C22 C24 1.520(6)
C22 O1 1.472(5)
C23 H23A 0.9800
C23 H23B 0.9800
C23 H23C 0.9800
C24 H24A 0.9900
C24 H24B 0.9900
C24 O10 1.411(5)
C25 H25A 0.9800
C25 H25B 0.9800
C25 H25C 0.9800
C25 Si1 1.840(6)
C26 H26A 0.9800
C26 H26B 0.9800
C26 H26C 0.9800
C26 Si1 1.859(5)
C27 C28 1.525(7)
C27 C29 1.527(8)
C27 C30 1.543(6)
C27 Si1 1.863(5)
C28 H28A 0.9800
C28 H28B 0.9800
C28 H28C 0.9800
C29 H29A 0.9800
C29 H29B 0.9800
C29 H29C 0.9800
C30 H30A 0.9800
C30 H30B 0.9800
C30 H30C 0.9800
C31 H31A 0.9800
C31 H31B 0.9800
C31 H31C 0.9800
C32 H32A 0.9800
C32 H32B 0.9800
C32 H32C 0.9800
C33 H33A 0.9800
C33 H33B 0.9800
C33 H33C 0.9800
C34 H34A 0.9900
C34 H34B 0.9900
C34 C35 1.495(7)
C34 O9 1.434(6)
C35 C36 1.382(7)
C35 C40 1.393(7)
C36 H36 0.9500
C36 C37 1.382(7)
C37 H37 0.9500
C37 C38 1.376(8)
C38 H38 0.9500
C38 C39 1.378(9)
C39 H39 0.9500
C39 C40 1.377(7)
C40 H40 0.9500
O3 H3 0.8400
O10 Si1 1.650(3)

loop_
_platon_squeeze_void_nr
_platon_squeeze_void_average_x
_platon_squeeze_void_average_y
_platon_squeeze_void_average_z
_platon_squeeze_void_volume
_platon_squeeze_void_count_electrons
_platon_squeeze_void_content
1 -0.008 0.500 0.000 328 28 ' '
2 0.327 0.009 0.038 20 2 ' '
3 0.685 -0.010 0.960 19 2 ' '
